data_7109128
loop_
_publ_author_name
'Dnyaneshwar Kand'
'Dinesh Pratapsinh Chauhan'
'Mayurika Lahiri'
'Pinaki Talukdar'

_publ_section_title
;
 delta-Unsaturated gamma-amino acids: enantiodivergent synthesis and cell
 imaging studies
;
_journal_name_full Chem.Commun.
_journal_page_first 3591
_journal_paper_doi 10.1039/c3cc40824h
_journal_volume 49
_journal_year 2013
_chemical_formula_moiety C42H60N4O10
_chemical_formula_sum 'C21 H30 N2 O5'
_chemical_formula_weight 390.47
_chemical_name_systematic
;
?
;
_space_group_IT_number 4
_symmetry_cell_setting monoclinic
_symmetry_space_group_name_Hall 'P 2yb'
_symmetry_space_group_name_H-M 'P 1 21 1'
_atom_sites_solution_hydrogens geom
_atom_sites_solution_primary direct
_atom_sites_solution_secondary difmap
_audit_creation_method SHELXL-97
_cell_angle_alpha 90.00
_cell_angle_beta 102.638(9)
_cell_angle_gamma 90.00
_cell_formula_units_Z 4
_cell_length_a 5.155(3)
_cell_length_b 36.609(18)
_cell_length_c 11.688(6)
_cell_measurement_temperature 200(2)
_cell_volume 2152(2)
_computing_structure_refinement 'SHELXL-97 (Sheldrick, 2008)'
_computing_structure_solution 'SHELXS-97 (Sheldrick, 2008)'
_diffrn_ambient_temperature 200(2)
_diffrn_measured_fraction_theta_full 0.987
_diffrn_measured_fraction_theta_max 0.987
_diffrn_radiation_monochromator graphite
_diffrn_radiation_source 'fine-focus sealed tube'
_diffrn_radiation_type MoK\a
_diffrn_radiation_wavelength 0.71073
_diffrn_reflns_av_R_equivalents 0.0843
_diffrn_reflns_av_sigmaI/netI 0.1159
_diffrn_reflns_limit_h_max 2
_diffrn_reflns_limit_h_min -6
_diffrn_reflns_limit_k_max 45
_diffrn_reflns_limit_k_min -44
_diffrn_reflns_limit_l_max 14
_diffrn_reflns_limit_l_min -14
_diffrn_reflns_number 25243
_diffrn_reflns_theta_full 26.43
_diffrn_reflns_theta_max 26.43
_diffrn_reflns_theta_min 1.11
_exptl_absorpt_coefficient_mu 0.086
_exptl_absorpt_correction_T_max 0.998
_exptl_absorpt_correction_T_min 0.985
_exptl_absorpt_correction_type multi-scan
_exptl_crystal_colour colorless
_exptl_crystal_density_diffrn 1.205
_exptl_crystal_density_method calcd
_exptl_crystal_description Needles
_exptl_crystal_F_000 840
_exptl_crystal_size_max 0.224
_exptl_crystal_size_mid 0.148
_exptl_crystal_size_min 0.022
_refine_diff_density_max 0.416
_refine_diff_density_min -0.328
_refine_diff_density_rms 0.048
_refine_ls_abs_structure_details 'Flack H D (1983), Acta Cryst. A39, 876-881'
_refine_ls_abs_structure_Flack 0.2(14)
_refine_ls_extinction_coef 0.0065(9)
_refine_ls_extinction_expression Fc^*^=kFc[1+0.001xFc^2^\l^3^/sin(2\q)]^-1/4^
_refine_ls_extinction_method SHELXL
_refine_ls_goodness_of_fit_ref 0.999
_refine_ls_hydrogen_treatment mixed
_refine_ls_matrix_type full
_refine_ls_number_parameters 516
_refine_ls_number_reflns 8384
_refine_ls_number_restraints 1
_refine_ls_restrained_S_all 0.999
_refine_ls_R_factor_all 0.1369
_refine_ls_R_factor_gt 0.0632
_refine_ls_shift/su_max 0.001
_refine_ls_shift/su_mean 0.000
_refine_ls_structure_factor_coef Fsqd
_refine_ls_weighting_details 'calc w=1/[\s^2^(Fo^2^)+(0.0475P)^2^+0.8129P] where P=(Fo^2^+2Fc^2^)/3'
_refine_ls_weighting_scheme calc
_refine_ls_wR_factor_gt 0.1200
_refine_ls_wR_factor_ref 0.1503
_reflns_number_gt 4811
_reflns_number_total 8384
_reflns_threshold_expression >2sigma(I)
_cod_data_source_file c3cc40824h.txt
_cod_data_source_block trail1
_cod_original_sg_symbol_H-M P21
_cod_database_code 7109128

loop_
_symmetry_equiv_pos_as_xyz
'x, y, z'
'-x, y+1/2, -z'

loop_
_atom_site_label
_atom_site_type_symbol
_atom_site_fract_x
_atom_site_fract_y
_atom_site_fract_z
_atom_site_U_iso_or_equiv
_atom_site_adp_type
_atom_site_occupancy
_atom_site_symmetry_multiplicity
_atom_site_calc_flag
_atom_site_refinement_flags
C1 C 0.4837(14) 0.91480(17) 0.2093(5) 0.0667(17) Uani 1 1 d .
H1 H 0.4803 0.9381 0.1770 0.080 Uiso 1 1 calc R
N1 N 0.6138(6) 0.80681(10) 0.4838(3) 0.0351(8) Uani 1 1 d .
H1A H 0.7832 0.8055 0.5092 0.042 Uiso 1 1 calc R
O1 O 0.2119(5) 0.80891(8) 0.5335(2) 0.0357(7) Uani 1 1 d .
C2 C 0.2713(13) 0.8921(2) 0.1761(5) 0.0763(19) Uani 1 1 d .
H2 H 0.1229 0.8998 0.1208 0.092 Uiso 1 1 calc R
N2 N 0.6323(6) 0.77457(9) 0.9639(3) 0.0324(8) Uani 1 1 d .
H2A H 0.4841 0.7681 0.9803 0.039 Uiso 1 1 calc R
O2 O 1.0668(6) 0.75940(9) 0.9830(3) 0.0510(9) Uani 1 1 d .
C3 C 0.2768(10) 0.85749(16) 0.2248(4) 0.0584(15) Uani 1 1 d .
H3 H 0.1310 0.8421 0.2019 0.070 Uiso 1 1 calc R
N3 N 0.4832(6) 0.57983(10) 0.2245(3) 0.0369(9) Uani 1 1 d .
H3A H 0.6291 0.5817 0.2007 0.044 Uiso 1 1 calc R
O3 O 0.7742(5) 0.72206(8) 1.0453(3) 0.0442(8) Uani 1 1 d .
C4 C 0.4968(8) 0.84545(13) 0.3071(4) 0.0361(11) Uani 1 1 d .
N4 N 0.0265(6) 0.60649(9) -0.2584(3) 0.0303(8) Uani 1 1 d .
H4 H -0.1385 0.6125 -0.2779 0.036 Uiso 1 1 calc R
O4 O 0.0911(8) 0.86891(12) 0.8103(4) 0.0856(14) Uani 1 1 d .
C5 C 0.7087(10) 0.86895(14) 0.3374(4) 0.0497(13) Uani 1 1 d .
H5 H 0.8601 0.8614 0.3910 0.060 Uiso 1 1 calc R
O5 O 0.3547(11) 0.89943(12) 0.7204(4) 0.1047(16) Uani 1 1 d .
C6 C 0.7016(12) 0.90342(14) 0.2900(5) 0.0591(15) Uani 1 1 d .
H6 H 0.8459 0.9190 0.3131 0.071 Uiso 1 1 calc R
O6 O 0.0349(5) 0.57618(8) 0.1717(2) 0.0371(7) Uani 1 1 d .
C7 C 0.5085(8) 0.80703(12) 0.3572(3) 0.0343(10) Uani 1 1 d .
H7 H 0.3273 0.7972 0.3418 0.041 Uiso 1 1 calc R
O7 O 0.4424(6) 0.62145(8) -0.2775(3) 0.0485(9) Uani 1 1 d .
C8 C 0.6768(9) 0.78221(13) 0.2984(4) 0.0442(12) Uani 1 1 d .
H8A H 0.6783 0.7580 0.3302 0.066 Uiso 1 1 calc R
H8B H 0.8552 0.7915 0.3122 0.066 Uiso 1 1 calc R
H8C H 0.6030 0.7815 0.2155 0.066 Uiso 1 1 calc R
O8 O 0.0885(5) 0.65925(8) -0.3359(3) 0.0420(8) Uani 1 1 d .
C9 C 0.4599(8) 0.80857(11) 0.5625(3) 0.0276(9) Uani 1 1 d .
O9 O -0.3290(7) 0.51099(9) -0.0779(3) 0.0583(10) Uani 1 1 d .
C10 C 0.6078(7) 0.81015(11) 0.6856(3) 0.0279(9) Uani 1 1 d .
H10 H 0.7896 0.8146 0.7000 0.033 Uiso 1 1 calc R
O10 O 0.0336(8) 0.47764(9) -0.0103(3) 0.0632(10) Uani 1 1 d .
C11 C 0.4976(7) 0.80562(11) 0.7766(3) 0.0269(9) Uani 1 1 d .
H11 H 0.3174 0.8000 0.7618 0.032 Uiso 1 1 calc R
C12 C 0.6439(8) 0.80892(11) 0.9026(3) 0.0282(9) Uani 1 1 d .
H12 H 0.8310 0.8139 0.9033 0.034 Uiso 1 1 calc R
C13 C 0.8438(8) 0.75255(12) 0.9959(4) 0.0308(10) Uani 1 1 d .
C14 C 0.9712(8) 0.69330(12) 1.0892(5) 0.0472(13) Uani 1 1 d .
C15 C 0.8053(13) 0.66511(18) 1.1351(9) 0.141(4) Uani 1 1 d .
H15A H 0.6768 0.6550 1.0709 0.212 Uiso 1 1 calc R
H15B H 0.7153 0.6764 1.1896 0.212 Uiso 1 1 calc R
H15C H 0.9186 0.6460 1.1740 0.212 Uiso 1 1 calc R
C16 C 1.0851(11) 0.67788(15) 0.9907(5) 0.0627(16) Uani 1 1 d .
H16A H 1.1989 0.6957 0.9667 0.094 Uiso 1 1 calc R
H16B H 0.9428 0.6719 0.9255 0.094 Uiso 1 1 calc R
H16C H 1.1858 0.6563 1.0173 0.094 Uiso 1 1 calc R
C17 C 1.1833(11) 0.70811(15) 1.1878(5) 0.0634(16) Uani 1 1 d .
H17A H 1.1017 0.7214 1.2414 0.095 Uiso 1 1 calc R
H17B H 1.2980 0.7241 1.1566 0.095 Uiso 1 1 calc R
H17C H 1.2856 0.6883 1.2284 0.095 Uiso 1 1 calc R
C18 C 0.5408(9) 0.83998(11) 0.9673(4) 0.0397(11) Uani 1 1 d .
H18A H 0.3607 0.8343 0.9737 0.048 Uiso 1 1 calc R
H18B H 0.6496 0.8415 1.0462 0.048 Uiso 1 1 calc R
C19 C 0.5411(9) 0.87650(12) 0.9095(4) 0.0427(12) Uani 1 1 d .
H19A H 0.7029 0.8791 0.8807 0.051 Uiso 1 1 calc R
H19B H 0.5394 0.8956 0.9669 0.051 Uiso 1 1 calc R
C20 C 0.3027(14) 0.88113(14) 0.8083(5) 0.0581(15) Uani 1 1 d .
C21 C 0.540(2) 0.51314(19) 0.3449(8) 0.173(5) Uani 1 1 d .
H21 H 0.5930 0.5155 0.2742 0.207 Uiso 1 1 calc R
C22 C 0.529(3) 0.4787(2) 0.3947(9) 0.224(8) Uani 1 1 d .
H22 H 0.5813 0.4585 0.3568 0.269 Uiso 1 1 calc R
C23 C 0.4492(16) 0.47331(17) 0.4934(6) 0.083(2) Uani 1 1 d .
H23 H 0.4475 0.4501 0.5257 0.100 Uiso 1 1 calc R
C24 C 0.3718(12) 0.50226(19) 0.5437(6) 0.0729(18) Uani 1 1 d .
H24 H 0.3065 0.4994 0.6113 0.087 Uiso 1 1 calc R
C25 C 0.3860(11) 0.53735(15) 0.4974(5) 0.0638(16) Uani 1 1 d .
H25 H 0.3336 0.5574 0.5359 0.077 Uiso 1 1 calc R
C26 C 0.4740(9) 0.54262(13) 0.3984(4) 0.0390(11) Uani 1 1 d .
C27 C 0.4942(8) 0.58078(12) 0.3506(3) 0.0334(10) Uani 1 1 d .
H27 H 0.3430 0.5951 0.3639 0.040 Uiso 1 1 calc R
C28 C 0.7481(9) 0.59982(14) 0.4115(4) 0.0489(13) Uani 1 1 d .
H28A H 0.7469 0.6245 0.3837 0.073 Uiso 1 1 calc R
H28B H 0.8983 0.5871 0.3946 0.073 Uiso 1 1 calc R
H28C H 0.7600 0.5999 0.4946 0.073 Uiso 1 1 calc R
C29 C 0.2553(8) 0.57622(11) 0.1449(3) 0.0301(9) Uani 1 1 d .
C30 C 0.2831(8) 0.57259(11) 0.0216(3) 0.0290(9) Uani 1 1 d .
H30 H 0.4498 0.5671 0.0077 0.035 Uiso 1 1 calc R
C31 C 0.0813(7) 0.57675(11) -0.0698(3) 0.0271(9) Uani 1 1 d .
H31 H -0.0836 0.5828 -0.0550 0.032 Uiso 1 1 calc R
C32 C 0.1004(8) 0.57242(11) -0.1936(3) 0.0301(10) Uani 1 1 d .
H32 H 0.2855 0.5668 -0.1951 0.036 Uiso 1 1 calc R
C33 C 0.2085(8) 0.62841(12) -0.2880(4) 0.0318(10) Uani 1 1 d .
C34 C 0.2447(8) 0.68820(13) -0.3780(4) 0.0443(12) Uani 1 1 d .
C35 C 0.4591(12) 0.70252(15) -0.2786(5) 0.0662(17) Uani 1 1 d .
H35A H 0.6027 0.6853 -0.2614 0.099 Uiso 1 1 calc R
H35B H 0.3869 0.7060 -0.2103 0.099 Uiso 1 1 calc R
H35C H 0.5240 0.7254 -0.3009 0.099 Uiso 1 1 calc R
C36 C 0.0337(11) 0.71694(18) -0.4221(8) 0.124(4) Uani 1 1 d .
H36A H -0.0269 0.7271 -0.3569 0.186 Uiso 1 1 calc R
H36B H -0.1134 0.7059 -0.4755 0.186 Uiso 1 1 calc R
H36C H 0.1079 0.7359 -0.4616 0.186 Uiso 1 1 calc R
C37 C 0.3591(12) 0.67380(16) -0.4781(4) 0.0663(17) Uani 1 1 d .
H37A H 0.2235 0.6609 -0.5326 0.100 Uiso 1 1 calc R
H37B H 0.5037 0.6575 -0.4478 0.100 Uiso 1 1 calc R
H37C H 0.4225 0.6938 -0.5173 0.100 Uiso 1 1 calc R
C38 C -0.0756(9) 0.54133(11) -0.2551(4) 0.0369(11) Uani 1 1 d .
H38A H -0.2599 0.5469 -0.2557 0.044 Uiso 1 1 calc R
H38B H -0.0578 0.5398 -0.3358 0.044 Uiso 1 1 calc R
C39 C -0.0041(9) 0.50437(11) -0.1956(4) 0.0379(11) Uani 1 1 d .
H39A H -0.0685 0.4851 -0.2514 0.046 Uiso 1 1 calc R
H39B H 0.1878 0.5023 -0.1727 0.046 Uiso 1 1 calc R
C40 C -0.1194(10) 0.49911(12) -0.0887(5) 0.0433(12) Uani 1 1 d .
C41 C -0.0666(16) 0.47179(19) 0.0954(6) 0.098(2) Uani 1 1 d .
H41A H -0.2487 0.4640 0.0743 0.148 Uiso 1 1 calc R
H41B H -0.0551 0.4942 0.1391 0.148 Uiso 1 1 calc R
H41C H 0.0378 0.4533 0.1427 0.148 Uiso 1 1 calc R
C42 C 0.0828(19) 0.8997(2) 0.6268(7) 0.165(5) Uani 1 1 d .
H42A H 0.0210 0.9244 0.6130 0.247 Uiso 1 1 calc R
H42B H -0.0466 0.8856 0.6556 0.247 Uiso 1 1 calc R
H42C H 0.1084 0.8892 0.5548 0.247 Uiso 1 1 calc R

loop_
_atom_site_aniso_label
_atom_site_aniso_U_11
_atom_site_aniso_U_22
_atom_site_aniso_U_33
_atom_site_aniso_U_23
_atom_site_aniso_U_13
_atom_site_aniso_U_12
C1 0.082(4) 0.059(4) 0.066(4) 0.011(3) 0.030(4) 0.032(3)
N1 0.0247(17) 0.058(2) 0.0212(18) 0.0030(18) 0.0009(15) 0.0015(17)
O1 0.0264(15) 0.0492(19) 0.0309(16) -0.0027(15) 0.0050(13) -0.0015(15)
C2 0.069(4) 0.099(5) 0.061(4) 0.030(4) 0.014(4) 0.045(4)
N2 0.0284(19) 0.036(2) 0.035(2) 0.0112(17) 0.0105(17) 0.0028(16)
O2 0.0252(16) 0.050(2) 0.080(2) 0.0221(18) 0.0157(17) 0.0020(15)
C3 0.040(3) 0.091(5) 0.045(3) 0.017(3) 0.008(3) 0.014(3)
N3 0.0243(18) 0.062(3) 0.0238(18) -0.0004(18) 0.0042(16) -0.0025(18)
O3 0.0302(15) 0.0375(18) 0.067(2) 0.0200(16) 0.0156(16) 0.0042(14)
C4 0.035(2) 0.052(3) 0.025(2) 0.003(2) 0.013(2) 0.012(2)
N4 0.0187(16) 0.034(2) 0.037(2) 0.0070(17) 0.0026(16) 0.0018(15)
O4 0.048(2) 0.087(3) 0.111(4) -0.018(3) -0.005(3) 0.015(2)
C5 0.059(3) 0.049(3) 0.040(3) 0.003(2) 0.007(3) 0.006(3)
O5 0.152(5) 0.081(3) 0.080(3) 0.043(3) 0.024(3) 0.019(3)
C6 0.078(4) 0.044(3) 0.058(4) -0.001(3) 0.021(3) 0.009(3)
O6 0.0276(15) 0.0544(19) 0.0310(16) 0.0001(15) 0.0098(13) 0.0010(14)
C7 0.028(2) 0.051(3) 0.023(2) -0.002(2) 0.0047(18) -0.007(2)
O7 0.0283(17) 0.044(2) 0.075(2) 0.0140(17) 0.0155(17) 0.0052(14)
C8 0.047(3) 0.049(3) 0.038(3) -0.001(2) 0.012(2) -0.001(2)
O8 0.0264(15) 0.0313(17) 0.070(2) 0.0155(16) 0.0134(15) -0.0024(14)
C9 0.029(2) 0.028(2) 0.027(2) 0.0003(19) 0.0082(19) -0.0032(19)
O9 0.042(2) 0.057(2) 0.081(3) -0.003(2) 0.025(2) -0.0060(17)
C10 0.0243(19) 0.035(2) 0.024(2) 0.0050(19) 0.0043(18) -0.0020(19)
O10 0.081(3) 0.050(2) 0.061(3) 0.0204(19) 0.020(2) 0.003(2)
C11 0.027(2) 0.026(2) 0.028(2) -0.0010(19) 0.0078(18) -0.0012(18)
C12 0.032(2) 0.030(2) 0.021(2) 0.0058(19) 0.0020(18) -0.0042(19)
C13 0.029(2) 0.032(2) 0.032(2) 0.0019(19) 0.009(2) -0.0016(19)
C14 0.031(2) 0.033(3) 0.079(4) 0.017(3) 0.015(3) 0.016(2)
C15 0.063(4) 0.071(5) 0.303(12) 0.113(6) 0.071(6) 0.022(4)
C16 0.057(3) 0.052(3) 0.070(4) -0.016(3) -0.005(3) 0.020(3)
C17 0.076(4) 0.069(4) 0.043(3) 0.008(3) 0.009(3) 0.031(3)
C18 0.054(3) 0.037(3) 0.028(3) 0.002(2) 0.010(2) 0.001(2)
C19 0.045(3) 0.032(3) 0.053(3) -0.003(2) 0.016(3) -0.001(2)
C20 0.090(5) 0.042(3) 0.046(3) 0.002(3) 0.022(4) 0.026(3)
C21 0.381(16) 0.056(5) 0.147(8) 0.022(5) 0.199(10) 0.061(7)
C22 0.53(2) 0.041(5) 0.170(9) 0.020(5) 0.230(14) 0.070(8)
C23 0.147(7) 0.043(4) 0.059(4) 0.002(3) 0.021(4) -0.013(4)
C24 0.073(4) 0.084(5) 0.068(4) 0.039(4) 0.032(3) 0.011(4)
C25 0.072(4) 0.065(4) 0.062(4) 0.023(3) 0.033(3) 0.025(3)
C26 0.042(3) 0.047(3) 0.029(3) -0.004(2) 0.011(2) -0.001(2)
C27 0.031(2) 0.045(3) 0.023(2) -0.005(2) 0.0043(18) 0.003(2)
C28 0.046(3) 0.064(3) 0.033(3) -0.003(2) 0.001(2) -0.013(3)
C29 0.032(2) 0.027(2) 0.032(2) 0.002(2) 0.009(2) 0.0033(19)
C30 0.028(2) 0.031(2) 0.031(2) -0.0019(19) 0.0111(19) 0.0024(18)
C31 0.026(2) 0.025(2) 0.029(2) 0.003(2) 0.0052(19) 0.0018(18)
C32 0.027(2) 0.035(3) 0.026(2) 0.001(2) 0.0011(18) 0.0049(19)
C33 0.028(2) 0.036(3) 0.030(2) -0.001(2) 0.003(2) 0.001(2)
C34 0.030(2) 0.039(3) 0.064(3) 0.010(3) 0.010(2) -0.002(2)
C35 0.082(4) 0.061(4) 0.063(4) -0.024(3) 0.031(3) -0.026(3)
C36 0.046(3) 0.070(4) 0.259(11) 0.095(6) 0.042(5) 0.019(3)
C37 0.072(4) 0.080(4) 0.045(3) -0.001(3) 0.007(3) -0.032(3)
C38 0.040(2) 0.031(2) 0.035(3) -0.005(2) -0.003(2) -0.002(2)
C39 0.041(3) 0.027(2) 0.047(3) -0.002(2) 0.011(2) 0.000(2)
C40 0.046(3) 0.026(3) 0.058(3) -0.004(2) 0.011(3) -0.008(2)
C41 0.149(7) 0.080(5) 0.077(5) 0.034(4) 0.049(5) 0.013(5)
C42 0.177(9) 0.124(7) 0.122(7) 0.011(6) -0.124(7) 0.011(7)

loop_
_atom_type_symbol
_atom_type_description
_atom_type_scat_dispersion_real
_atom_type_scat_dispersion_imag
_atom_type_scat_source
C C 0.0033 0.0016 'International Tables Vol C Tables 4.2.6.8 and 6.1.1.4'
H H 0.0000 0.0000 'International Tables Vol C Tables 4.2.6.8 and 6.1.1.4'
N N 0.0061 0.0033 'International Tables Vol C Tables 4.2.6.8 and 6.1.1.4'
O O 0.0106 0.0060 'International Tables Vol C Tables 4.2.6.8 and 6.1.1.4'

loop_
_geom_angle_atom_site_label_1
_geom_angle_atom_site_label_2
_geom_angle_atom_site_label_3
_geom_angle
C2 C1 C6 120.0(6)
C2 C1 H1 120.0
C6 C1 H1 120.0
C9 N1 C7 123.4(3)
C9 N1 H1A 118.3
C7 N1 H1A 118.3
C1 C2 C3 119.8(6)
C1 C2 H2 120.1
C3 C2 H2 120.1
C13 N2 C12 122.5(3)
C13 N2 H2A 118.7
C12 N2 H2A 118.7
C2 C3 C4 121.0(5)
C2 C3 H3 119.5
C4 C3 H3 119.5
C29 N3 C27 122.6(3)
C29 N3 H3A 118.7
C27 N3 H3A 118.7
C13 O3 C14 121.0(3)
C5 C4 C3 117.5(4)
C5 C4 C7 121.2(4)
C3 C4 C7 121.2(4)
C33 N4 C32 121.8(3)
C33 N4 H4 119.1
C32 N4 H4 119.1
C4 C5 C6 121.4(5)
C4 C5 H5 119.3
C6 C5 H5 119.3
C20 O5 C42 104.2(6)
C1 C6 C5 120.3(6)
C1 C6 H6 119.9
C5 C6 H6 119.9
N1 C7 C4 111.7(4)
N1 C7 C8 109.4(3)
C4 C7 C8 110.9(3)
N1 C7 H7 108.2
C4 C7 H7 108.2
C8 C7 H7 108.2
C7 C8 H8A 109.5
C7 C8 H8B 109.5
H8A C8 H8B 109.5
C7 C8 H8C 109.5
H8A C8 H8C 109.5
H8B C8 H8C 109.5
C33 O8 C34 120.3(3)
O1 C9 N1 122.6(3)
O1 C9 C10 123.0(4)
N1 C9 C10 114.5(3)
C11 C10 C9 124.0(3)
C11 C10 H10 118.0
C9 C10 H10 118.0
C40 O10 C41 113.9(5)
C10 C11 C12 124.4(3)
C10 C11 H11 117.8
C12 C11 H11 117.8
N2 C12 C11 110.3(3)
N2 C12 C18 110.1(3)
C11 C12 C18 113.0(3)
N2 C12 H12 107.8
C11 C12 H12 107.8
C18 C12 H12 107.8
O2 C13 O3 125.0(4)
O2 C13 N2 125.0(4)
O3 C13 N2 110.0(3)
O3 C14 C17 109.8(4)
O3 C14 C15 102.2(4)
C17 C14 C15 110.3(6)
O3 C14 C16 110.7(4)
C17 C14 C16 112.3(4)
C15 C14 C16 111.1(5)
C14 C15 H15A 109.5
C14 C15 H15B 109.5
H15A C15 H15B 109.5
C14 C15 H15C 109.5
H15A C15 H15C 109.5
H15B C15 H15C 109.5
C14 C16 H16A 109.5
C14 C16 H16B 109.5
H16A C16 H16B 109.5
C14 C16 H16C 109.5
H16A C16 H16C 109.5
H16B C16 H16C 109.5
C14 C17 H17A 109.5
C14 C17 H17B 109.5
H17A C17 H17B 109.5
C14 C17 H17C 109.5
H17A C17 H17C 109.5
H17B C17 H17C 109.5
C19 C18 C12 114.0(4)
C19 C18 H18A 108.8
C12 C18 H18A 108.8
C19 C18 H18B 108.8
C12 C18 H18B 108.8
H18A C18 H18B 107.7
C18 C19 C20 111.8(4)
C18 C19 H19A 109.3
C20 C19 H19A 109.3
C18 C19 H19B 109.3
C20 C19 H19B 109.3
H19A C19 H19B 107.9
O4 C20 O5 124.0(6)
O4 C20 C19 122.3(5)
O5 C20 C19 113.6(6)
C26 C21 C22 120.0(6)
C26 C21 H21 120.0
C22 C21 H21 120.0
C23 C22 C21 123.2(7)
C23 C22 H22 118.4
C21 C22 H22 118.4
C24 C23 C22 116.9(6)
C24 C23 H23 121.5
C22 C23 H23 121.5
C23 C24 C25 121.3(6)
C23 C24 H24 119.4
C25 C24 H24 119.4
C26 C25 C24 121.3(5)
C26 C25 H25 119.4
C24 C25 H25 119.4
C21 C26 C25 117.2(5)
C21 C26 C27 122.0(5)
C25 C26 C27 120.8(4)
N3 C27 C28 108.8(3)
N3 C27 C26 111.0(3)
C28 C27 C26 111.9(4)
N3 C27 H27 108.3
C28 C27 H27 108.3
C26 C27 H27 108.3
C27 C28 H28A 109.5
C27 C28 H28B 109.5
H28A C28 H28B 109.5
C27 C28 H28C 109.5
H28A C28 H28C 109.5
H28B C28 H28C 109.5
O6 C29 N3 122.5(4)
O6 C29 C30 122.2(4)
N3 C29 C30 115.3(3)
C31 C30 C29 123.0(4)
C31 C30 H30 118.5
C29 C30 H30 118.5
C30 C31 C32 124.5(4)
C30 C31 H31 117.8
C32 C31 H31 117.8
N4 C32 C31 110.4(3)
N4 C32 C38 109.2(3)
C31 C32 C38 112.2(3)
N4 C32 H32 108.3
C31 C32 H32 108.3
C38 C32 H32 108.3
O7 C33 N4 125.9(4)
O7 C33 O8 125.0(4)
N4 C33 O8 109.0(3)
O8 C34 C35 110.6(4)
O8 C34 C37 109.9(4)
C35 C34 C37 111.8(4)
O8 C34 C36 102.0(4)
C35 C34 C36 111.7(5)
C37 C34 C36 110.5(5)
C34 C35 H35A 109.5
C34 C35 H35B 109.5
H35A C35 H35B 109.5
C34 C35 H35C 109.5
H35A C35 H35C 109.5
H35B C35 H35C 109.5
C34 C36 H36A 109.5
C34 C36 H36B 109.5
H36A C36 H36B 109.5
C34 C36 H36C 109.5
H36A C36 H36C 109.5
H36B C36 H36C 109.5
C34 C37 H37A 109.5
C34 C37 H37B 109.5
H37A C37 H37B 109.5
C34 C37 H37C 109.5
H37A C37 H37C 109.5
H37B C37 H37C 109.5
C39 C38 C32 112.6(3)
C39 C38 H38A 109.1
C32 C38 H38A 109.1
C39 C38 H38B 109.1
C32 C38 H38B 109.1
H38A C38 H38B 107.8
C40 C39 C38 113.0(4)
C40 C39 H39A 109.0
C38 C39 H39A 109.0
C40 C39 H39B 109.0
C38 C39 H39B 109.0
H39A C39 H39B 107.8
O9 C40 O10 123.8(5)
O9 C40 C39 124.7(5)
O10 C40 C39 111.4(4)
O10 C41 H41A 109.5
O10 C41 H41B 109.5
H41A C41 H41B 109.5
O10 C41 H41C 109.5
H41A C41 H41C 109.5
H41B C41 H41C 109.5
O5 C42 H42A 109.5
O5 C42 H42B 109.5
H42A C42 H42B 109.5
O5 C42 H42C 109.5
H42A C42 H42C 109.5
H42B C42 H42C 109.5

loop_
_geom_bond_atom_site_label_1
_geom_bond_atom_site_label_2
_geom_bond_distance
C1 C2 1.362(9)
C1 C6 1.364(8)
C1 H1 0.9300
N1 C9 1.341(5)
N1 C7 1.460(5)
N1 H1A 0.8600
O1 C9 1.249(4)
C2 C3 1.387(8)
C2 H2 0.9300
N2 C13 1.342(5)
N2 C12 1.455(5)
N2 H2A 0.8600
O2 C13 1.217(5)
C3 C4 1.389(6)
C3 H3 0.9300
N3 C29 1.336(5)
N3 C27 1.464(5)
N3 H3A 0.8600
O3 C13 1.341(5)
O3 C14 1.475(5)
C4 C5 1.375(7)
C4 C7 1.520(6)
N4 C33 1.337(5)
N4 C32 1.466(5)
N4 H4 0.8600
O4 C20 1.184(7)
C5 C6 1.375(7)
C5 H5 0.9300
O5 C20 1.303(6)
O5 C42 1.578(8)
C6 H6 0.9300
O6 C29 1.243(5)
C7 C8 1.521(6)
C7 H7 0.9800
O7 C33 1.212(5)
C8 H8A 0.9600
C8 H8B 0.9600
C8 H8C 0.9600
O8 C33 1.349(5)
O8 C34 1.479(5)
C9 C10 1.474(5)
O9 C40 1.197(5)
C10 C11 1.322(5)
C10 H10 0.9300
O10 C40 1.328(6)
O10 C41 1.456(7)
C11 C12 1.505(5)
C11 H11 0.9300
C12 C18 1.525(6)
C12 H12 0.9800
C14 C17 1.506(7)
C14 C15 1.511(7)
C14 C16 1.512(7)
C15 H15A 0.9600
C15 H15B 0.9600
C15 H15C 0.9600
C16 H16A 0.9600
C16 H16B 0.9600
C16 H16C 0.9600
C17 H17A 0.9600
C17 H17B 0.9600
C17 H17C 0.9600
C18 C19 1.498(6)
C18 H18A 0.9700
C18 H18B 0.9700
C19 C20 1.517(8)
C19 H19A 0.9700
C19 H19B 0.9700
C21 C26 1.328(8)
C21 C22 1.395(10)
C21 H21 0.9300
C22 C23 1.322(10)
C22 H22 0.9300
C23 C24 1.316(8)
C23 H23 0.9300
C24 C25 1.402(8)
C24 H24 0.9300
C25 C26 1.346(6)
C25 H25 0.9300
C26 C27 1.517(6)
C27 C28 1.516(6)
C27 H27 0.9800
C28 H28A 0.9600
C28 H28B 0.9600
C28 H28C 0.9600
C29 C30 1.485(5)
C30 C31 1.327(5)
C30 H30 0.9300
C31 C32 1.481(5)
C31 H31 0.9300
C32 C38 1.533(5)
C32 H32 0.9800
C34 C35 1.512(7)
C34 C37 1.515(7)
C34 C36 1.520(7)
C35 H35A 0.9600
C35 H35B 0.9600
C35 H35C 0.9600
C36 H36A 0.9600
C36 H36B 0.9600
C36 H36C 0.9600
C37 H37A 0.9600
C37 H37B 0.9600
C37 H37C 0.9600
C38 C39 1.529(6)
C38 H38A 0.9700
C38 H38B 0.9700
C39 C40 1.508(6)
C39 H39A 0.9700
C39 H39B 0.9700
C41 H41A 0.9600
C41 H41B 0.9600
C41 H41C 0.9600
C42 H42A 0.9600
C42 H42B 0.9600
C42 H42C 0.9600

loop_
_geom_torsion_atom_site_label_1
_geom_torsion_atom_site_label_2
_geom_torsion_atom_site_label_3
_geom_torsion_atom_site_label_4
_geom_torsion
C6 C1 C2 C3 0.2(8)
C1 C2 C3 C4 -0.2(8)
C2 C3 C4 C5 -0.6(7)
C2 C3 C4 C7 -177.6(5)
C3 C4 C5 C6 1.4(7)
C7 C4 C5 C6 178.4(4)
C2 C1 C6 C5 0.5(8)
C4 C5 C6 C1 -1.4(8)
C9 N1 C7 C4 92.7(5)
C9 N1 C7 C8 -144.0(4)
C5 C4 C7 N1 46.5(5)
C3 C4 C7 N1 -136.7(4)
C5 C4 C7 C8 -75.9(5)
C3 C4 C7 C8 100.9(5)
C7 N1 C9 O1 3.2(6)
C7 N1 C9 C10 -176.6(4)
O1 C9 C10 C11 12.4(6)
N1 C9 C10 C11 -167.7(4)
C9 C10 C11 C12 -177.0(4)
C13 N2 C12 C11 107.7(4)
C13 N2 C12 C18 -126.9(4)
C10 C11 C12 N2 -119.5(4)
C10 C11 C12 C18 116.8(4)
C14 O3 C13 O2 -0.3(7)
C14 O3 C13 N2 -179.5(4)
C12 N2 C13 O2 3.8(7)
C12 N2 C13 O3 -176.9(3)
C13 O3 C14 C17 63.3(5)
C13 O3 C14 C15 -179.7(5)
C13 O3 C14 C16 -61.3(6)
N2 C12 C18 C19 -179.1(4)
C11 C12 C18 C19 -55.3(5)
C12 C18 C19 C20 80.3(5)
C42 O5 C20 O4 -1.0(8)
C42 O5 C20 C19 178.6(5)
C18 C19 C20 O4 35.8(7)
C18 C19 C20 O5 -143.8(5)
C26 C21 C22 C23 2(2)
C21 C22 C23 C24 1.4(19)
C22 C23 C24 C25 -2.9(12)
C23 C24 C25 C26 1.4(10)
C22 C21 C26 C25 -3.3(15)
C22 C21 C26 C27 177.1(10)
C24 C25 C26 C21 1.8(10)
C24 C25 C26 C27 -178.6(5)
C29 N3 C27 C28 -157.3(4)
C29 N3 C27 C26 79.1(5)
C21 C26 C27 N3 23.5(8)
C25 C26 C27 N3 -156.1(4)
C21 C26 C27 C28 -98.3(8)
C25 C26 C27 C28 82.1(5)
C27 N3 C29 O6 5.6(7)
C27 N3 C29 C30 -175.0(4)
O6 C29 C30 C31 14.6(6)
N3 C29 C30 C31 -164.8(4)
C29 C30 C31 C32 -178.4(4)
C33 N4 C32 C31 105.0(4)
C33 N4 C32 C38 -131.2(4)
C30 C31 C32 N4 -120.0(4)
C30 C31 C32 C38 117.9(4)
C32 N4 C33 O7 8.5(7)
C32 N4 C33 O8 -173.9(3)
C34 O8 C33 O7 -1.6(7)
C34 O8 C33 N4 -179.3(4)
C33 O8 C34 C35 -60.4(5)
C33 O8 C34 C37 63.5(5)
C33 O8 C34 C36 -179.3(5)
N4 C32 C38 C39 177.8(3)
C31 C32 C38 C39 -59.4(5)
C32 C38 C39 C40 80.3(5)
C41 O10 C40 O9 -4.3(7)
C41 O10 C40 C39 179.5(4)
C38 C39 C40 O9 33.8(6)
C38 C39 C40 O10 -150.1(4)
